data_2216436
loop_
_publ_author_name
'Wu, Ling-Yan'
'Zhu, Zhu'
'Jin, Chuan-Ming'

_publ_section_title
;
 <i>catena</i>-Poly[[silver(I)-\m-1,1'-methylenediimidazole]
 hexafluoridophosphate]
;
_journal_coeditor_code FJ2055
_journal_issue 12
_journal_name_full 'Acta Crystallographica Section E'
_journal_page_first m2967
_journal_page_last m2967
_journal_paper_doi 10.1107/S1600536807053937
_journal_volume 63
_journal_year 2007
_chemical_formula_iupac '[Ag (C7 H8 N4)] P F6'
_chemical_formula_moiety 'C7 H8 Ag N4 +, F6 P -'
_chemical_formula_sum 'C7 H8 Ag F6 N4 P'
_chemical_formula_weight 401.01
_chemical_name_systematic
;
catena-Poly[[silver(I)-\m-1,1'-methylenediimidazole] hexafluoridophosphate]
;
_space_group_IT_number 13
_symmetry_cell_setting monoclinic
_symmetry_space_group_name_Hall '-P 2yac'
_symmetry_space_group_name_H-M 'P 1 2/n 1'
_atom_sites_solution_hydrogens geom
_atom_sites_solution_primary direct
_atom_sites_solution_secondary difmap
_audit_creation_method SHELXL-97
_cell_angle_alpha 90.00
_cell_angle_beta 94.666(2)
_cell_angle_gamma 90.00
_cell_formula_units_Z 2
_cell_length_a 8.3966(10)
_cell_length_b 5.1604(6)
_cell_length_c 13.6211(16)
_cell_measurement_reflns_used 1730
_cell_measurement_temperature 293(2)
_cell_measurement_theta_max 56.317
_cell_measurement_theta_min 5.507
_cell_volume 588.24(12)
_computing_cell_refinement 'SAINT-Plus (Bruker, 2001)'
_computing_data_collection 'SMART, (Bruker, 2001)'
_computing_data_reduction 'SAINT-Plus (Bruker, 2001)'
_computing_molecular_graphics 'SHELXTL (Bruker, 2001)'
_computing_publication_material 'SHELXTL (Bruker, 2001'
_computing_structure_refinement 'SHELXL-97 (Sheldrick, 1997)'
_computing_structure_solution 'SHELXS-97 (Sheldrick, 1997)'
_diffrn_ambient_temperature 293(2)
_diffrn_measured_fraction_theta_full 0.995
_diffrn_measured_fraction_theta_max 0.995
_diffrn_measurement_device_type 'SMART APEX-CCD diffractometer'
_diffrn_measurement_method 'phi and omega scans'
_diffrn_radiation_monochromator graphite
_diffrn_radiation_source 'fine-focus sealed tube'
_diffrn_radiation_type MoK\a
_diffrn_radiation_wavelength 0.71073
_diffrn_reflns_av_R_equivalents 0.0803
_diffrn_reflns_av_sigmaI/netI 0.0567
_diffrn_reflns_limit_h_max 10
_diffrn_reflns_limit_h_min -10
_diffrn_reflns_limit_k_max 6
_diffrn_reflns_limit_k_min -6
_diffrn_reflns_limit_l_max 8
_diffrn_reflns_limit_l_min -17
_diffrn_reflns_number 3264
_diffrn_reflns_theta_full 27.00
_diffrn_reflns_theta_max 27.00
_diffrn_reflns_theta_min 2.75
_exptl_absorpt_coefficient_mu 1.919
_exptl_absorpt_correction_T_max 0.793
_exptl_absorpt_correction_T_min 0.596
_exptl_absorpt_correction_type multi-scan
_exptl_absorpt_process_details
;
SADABS (Sheldrick, 1996)
;
_exptl_crystal_colour colorless
_exptl_crystal_density_diffrn 2.264
_exptl_crystal_density_method 'not measured'
_exptl_crystal_description prismatic
_exptl_crystal_F_000 388
_exptl_crystal_size_max 0.226
_exptl_crystal_size_mid 0.145
_exptl_crystal_size_min 0.121
_refine_diff_density_max 0.810
_refine_diff_density_min -0.622
_refine_ls_extinction_method none
_refine_ls_goodness_of_fit_ref 1.071
_refine_ls_hydrogen_treatment constr
_refine_ls_matrix_type full
_refine_ls_number_parameters 90
_refine_ls_number_reflns 1285
_refine_ls_number_restraints 0
_refine_ls_restrained_S_all 1.071
_refine_ls_R_factor_all 0.0458
_refine_ls_R_factor_gt 0.0363
_refine_ls_shift/su_max 0.003
_refine_ls_shift/su_mean 0.001
_refine_ls_structure_factor_coef Fsqd
_refine_ls_weighting_details 'calc w=1/[\s^2^(Fo^2^)+(0.0602P)^2^+0.0221P] where P=(Fo^2^+2Fc^2^)/3'
_refine_ls_weighting_scheme calc
_refine_ls_wR_factor_gt 0.0995
_refine_ls_wR_factor_ref 0.1043
_reflns_number_gt 1073
_reflns_number_total 1285
_reflns_threshold_expression >2s\(I)
_cod_data_source_file fj2055.cif
_cod_data_source_block I
_cod_depositor_comments
;
The following automatic conversions were performed:
'_symmetry_cell_setting' value 'Monoclinic' changed to 'monoclinic'
according to '/home/saulius/struct/CIF-dictionaries/cif_core.dic'
dictionary named 'cif_core.dic' version 2.4.1 from 2010-06-29.

Automatic conversion script
Id: cif_fix_enum 1527 2010-12-29 10:47:43Z saulius 

The following automatic conversions were performed:

'_symmetry_cell_setting' value 'Monoclinic' changed to 'monoclinic'
according to /home/saulius/struct/CIF-dictionaries/cif_core.dic
dictionary named 'cif_core.dic' version 2.4.1 from 2010-06-29.

Automatic conversion script
Id: cif_fix_values 1715 2011-07-08 13:25:40Z adriana 
;
_cod_original_sg_symbol_H-M 'P 2/n'
_cod_database_code 2216436
_cod_database_fobs_code 2216436

loop_
_symmetry_equiv_pos_as_xyz
'x, y, z'
'-x+1/2, y, -z+1/2'
'-x, -y, -z'
'x-1/2, -y, z-1/2'

loop_
_atom_site_type_symbol
_atom_site_label
_atom_site_fract_x
_atom_site_fract_y
_atom_site_fract_z
_atom_site_U_iso_or_equiv
_atom_site_adp_type
_atom_site_calc_flag
_atom_site_refinement_flags
_atom_site_occupancy
Ag Ag1 1.0000 0.0000 0.5000 0.0467(2) Uani d S 1
P P1 0.5000 0.0000 0.5000 0.0395(3) Uani d S 1
F F1 0.6294(4) 0.1949(7) 0.5436(2) 0.0925(11) Uani d . 1
F F2 0.4980(3) 0.1377(6) 0.39578(17) 0.0719(7) Uani d . 1
F F3 0.3615(4) 0.1824(7) 0.5298(2) 0.0900(10) Uani d . 1
N N1 0.9785(3) 0.3049(5) 0.39798(19) 0.0421(6) Uani d . 1
N N2 0.8717(3) 0.6069(5) 0.30233(19) 0.0356(6) Uani d . 1
C C1 0.8469(4) 0.4306(7) 0.3711(3) 0.0397(7) Uani d . 1
H H1 0.7490 0.4010 0.3965 0.048 Uiso calc R 1
C C2 1.0280(4) 0.5957(9) 0.2850(3) 0.0547(9) Uani d . 1
H H2 1.0798 0.6969 0.2410 0.066 Uiso calc R 1
C C3 1.0936(4) 0.4092(10) 0.3443(3) 0.0592(10) Uani d . 1
H H3 1.2003 0.3590 0.3482 0.071 Uiso calc R 1
C C4 0.7500 0.7683(8) 0.2500 0.0403(10) Uani d S 1
H H4A 0.7007 0.8786 0.2966 0.048 Uiso calc PR 0.50
H H4B 0.7993 0.8786 0.2034 0.048 Uiso calc PR 0.50

loop_
_atom_site_aniso_label
_atom_site_aniso_U_11
_atom_site_aniso_U_22
_atom_site_aniso_U_33
_atom_site_aniso_U_12
_atom_site_aniso_U_13
_atom_site_aniso_U_23
Ag1 0.0582(3) 0.0379(3) 0.0419(3) 0.00042(13) -0.00903(18) 0.00663(14)
P1 0.0398(7) 0.0396(7) 0.0398(7) 0.0011(4) 0.0072(5) -0.0004(5)
F1 0.104(2) 0.103(2) 0.088(2) -0.0565(19) -0.0051(18) -0.0118(19)
F2 0.0843(17) 0.0799(19) 0.0524(13) 0.0033(13) 0.0112(12) 0.0182(13)
F3 0.103(2) 0.101(2) 0.086(2) 0.0592(18) 0.0278(17) 0.0008(19)
N1 0.0489(14) 0.0392(14) 0.0367(14) 0.0002(11) -0.0051(11) 0.0052(12)
N2 0.0402(13) 0.0338(13) 0.0321(13) -0.0031(10) -0.0006(10) 0.0002(11)
C1 0.0439(17) 0.0339(14) 0.0411(18) -0.0017(13) 0.0025(14) 0.0024(14)
C2 0.0441(18) 0.072(2) 0.049(2) -0.0050(18) 0.0074(16) 0.023(2)
C3 0.0408(18) 0.076(2) 0.061(2) 0.0030(19) 0.0024(17) 0.015(2)
C4 0.050(2) 0.029(2) 0.041(2) 0.000 -0.0025(19) 0.000

loop_
_atom_type_symbol
_atom_type_description
_atom_type_scat_dispersion_real
_atom_type_scat_dispersion_imag
_atom_type_scat_source
C C 0.0033 0.0016 'International Tables Vol C Tables 4.2.6.8 and 6.1.1.4'
H H 0.0000 0.0000 'International Tables Vol C Tables 4.2.6.8 and 6.1.1.4'
N N 0.0061 0.0033 'International Tables Vol C Tables 4.2.6.8 and 6.1.1.4'
F F 0.0171 0.0103 'International Tables Vol C Tables 4.2.6.8 and 6.1.1.4'
P P 0.1023 0.0942 'International Tables Vol C Tables 4.2.6.8 and 6.1.1.4'
Ag Ag -0.8971 1.1015 'International Tables Vol C Tables 4.2.6.8 and 6.1.1.4'

loop_
_geom_angle_atom_site_label_1
_geom_angle_atom_site_label_2
_geom_angle_atom_site_label_3
_geom_angle_site_symmetry_1
_geom_angle_site_symmetry_3
_geom_angle
N1 Ag1 N1 3_756 . 180.0000(10)
F1 P1 F1 . 3_656 180.00(18)
F1 P1 F3 . . 91.3(2)
F1 P1 F3 3_656 . 88.7(2)
F1 P1 F3 . 3_656 88.7(2)
F1 P1 F3 3_656 3_656 91.3(2)
F3 P1 F3 . 3_656 180.0(2)
F1 P1 F2 . . 90.48(15)
F1 P1 F2 3_656 . 89.52(15)
F3 P1 F2 . . 90.52(15)
F3 P1 F2 3_656 . 89.48(15)
F1 P1 F2 . 3_656 89.52(15)
F1 P1 F2 3_656 3_656 90.48(15)
F3 P1 F2 . 3_656 89.48(15)
F3 P1 F2 3_656 3_656 90.52(15)
F2 P1 F2 . 3_656 180.0000(10)
C1 N1 C3 . . 105.8(3)
C1 N1 Ag1 . . 125.7(2)
C3 N1 Ag1 . . 128.5(2)
C1 N2 C2 . . 107.6(3)
C1 N2 C4 . . 126.1(2)
C2 N2 C4 . . 126.2(3)
N1 C1 N2 . . 111.0(3)
N1 C1 H1 . . 124.5
N2 C1 H1 . . 124.5
C3 C2 N2 . . 106.4(3)
C3 C2 H2 . . 126.8
N2 C2 H2 . . 126.8
C2 C3 N1 . . 109.2(3)
C2 C3 H3 . . 125.4
N1 C3 H3 . . 125.4
N2 C4 N2 2_655 . 110.4(3)
N2 C4 H4A 2_655 . 109.6
N2 C4 H4A . . 109.6
N2 C4 H4B 2_655 . 109.6
N2 C4 H4B . . 109.6
H4A C4 H4B . . 108.1

loop_
_geom_bond_atom_site_label_1
_geom_bond_atom_site_label_2
_geom_bond_site_symmetry_2
_geom_bond_distance
Ag1 N1 3_756 2.097(3)
Ag1 N1 . 2.097(3)
P1 F1 . 1.562(2)
P1 F1 3_656 1.562(2)
P1 F3 . 1.575(2)
P1 F3 3_656 1.575(2)
P1 F2 . 1.586(2)
P1 F2 3_656 1.586(2)
N1 C1 . 1.308(4)
N1 C3 . 1.369(5)
N2 C1 . 1.334(5)
N2 C2 . 1.354(4)
N2 C4 . 1.459(3)
C1 H1 . 0.9300
C2 C3 . 1.345(6)
C2 H2 . 0.9300
C3 H3 . 0.9300
C4 N2 2_655 1.459(3)
C4 H4A . 0.9700
C4 H4B . 0.9700

loop_
_geom_hbond_atom_site_label_D
_geom_hbond_atom_site_label_H
_geom_hbond_atom_site_label_A
_geom_hbond_site_symmetry_A
_geom_hbond_distance_DH
_geom_hbond_distance_HA
_geom_hbond_distance_DA
_geom_hbond_angle_DHA
C3 H3 F2 1_655 0.93 2.78 3.687(5) 167
C3 H3 F3 1_655 0.93 2.87 3.448(5) 122
C4 H4A F2 1_565 0.97 2.62 3.569(4) 165
C4 H4A F3 3_666 0.97 2.48 3.224(3) 133
C2 H2 F1 4_665 0.93 2.81 3.628(5) 148
C1 H1 F3 3_666 0.93 2.58 3.043(4) 111

loop_
_geom_torsion_atom_site_label_1
_geom_torsion_atom_site_label_2
_geom_torsion_atom_site_label_3
_geom_torsion_atom_site_label_4
_geom_torsion_site_symmetry_4
_geom_torsion
C3 N1 C1 N2 . 0.8(4)
Ag1 N1 C1 N2 . -177.7(2)
C2 N2 C1 N1 . -0.7(4)
C4 N2 C1 N1 . 175.0(3)
C1 N2 C2 C3 . 0.4(5)
C4 N2 C2 C3 . -175.4(4)
N2 C2 C3 N1 . 0.1(6)
C1 N1 C3 C2 . -0.5(5)
Ag1 N1 C3 C2 . 177.8(3)
C1 N2 C4 N2 2_655 -58.6(3)
C2 N2 C4 N2 2_655 116.4(4)
